data_2000665
loop_
_publ_author_name
'Xu, D.'
'Lei, L.'
'Xu, Y.'
'Cheng, C.'
'Chen, J.'

_publ_section_title
;Structure of
 <i>trans</i>-bis[dimethylglyoximato(1-)-<i>N</i>,<i>N</i>']bis(pyridine-<i>N</i>)cobalt(III)
 tetrachloroferrate(III)
;
_journal_issue 8
_journal_name_full 'Acta Crystallographica Section C'
_journal_page_first 1399
_journal_page_last 1402
_journal_paper_doi 10.1107/S0108270192000088
_journal_volume 48
_journal_year 1992
_chemical_formula_moiety 'C18 H24 Co1 N6 O4,Cl4 Fe1'
_chemical_formula_sum 'C18 H24 Cl4 Co Fe N6 O4'
_chemical_formula_weight 645.1
_space_group_crystal_system triclinic
_space_group_IT_number 2
_space_group_name_Hall '-P 1'
_space_group_name_H-M_alt 'P -1'
_cell_angle_alpha 104.72(2)
_cell_angle_beta 96.38(2)
_cell_angle_gamma 80.44(2)
_cell_formula_units_Z 2
_cell_length_a 9.306(3)
_cell_length_b 16.247(3)
_cell_length_c 8.972(2)
_cell_volume 1290.4(6)
_diffrn_radiation_type Mo
_diffrn_radiation_wavelength 0.71069
_exptl_absorpt_coefficient_mu 1.693
_exptl_crystal_density_diffrn 1.660
_exptl_crystal_density_meas 1.67
_exptl_crystal_F_000 654
_cod_data_source_file as0557.cif
_cod_data_source_block as0557a
_cod_depositor_comments
;
 Correcting the space group by changing it from 'P 1' to 'P -1' after
 consulting the original publication.

 Antanas Vaitkus,
 2018-02-09
;
_cod_original_cell_volume 1290.4(7)
_cod_original_formula_sum 'C18 H24 Cl4 Co1 Fe1 N6 O4'
_cod_database_code 2000665

loop_
_space_group_symop_id
_space_group_symop_operation_xyz
1 x,y,z
2 -x,-y,-z

loop_
_atom_site_label
_atom_site_fract_x
_atom_site_fract_y
_atom_site_fract_z
Co(1) .0 .0 .0
Co(2) .0 .5 .0
Fe .41530(10) .23847(8) .4189(2)
Cl(1) .5721(3) .1936(2) .2374(3)
Cl(2) .5041(4) .3339(2) .6070(4)
Cl(3) .2079(3) .2985(2) .3252(3)
Cl(4) .3813(4) .1297(2) .5075(3)
N(11) .1962(7) .0195(4) .0562(8)
N(12) .0758(7) -.1066(4) .0527(8)
N(13) -.0503(7) .0514(4) .2162(8)
N(21) .1803(8) .4995(4) .1167(9)
N(22) .0854(8) .3857(4) -.0934(8)
N(23) -.0835(7) .4582(4) .1583(8)
O(11) .2435(7) .0937(4) .0535(8)
O(12) -.0046(7) -.1684(4) .0379(8)
O(21) .2190(8) .5687(4) .2227(8)
O(22) .0137(7) .3338(4) -.2027(7)
C(11) .4400(10) -.0370(6) .1555(12)
C(12) .2854(8) -.0411(5) .1005(9)
C(13) .2149(9) -.1166(5) .0948(9)
C(14) .2957(10) -.1962(6) .1356(11)
C(15) -.1342(11) .0150(6) .2842(11)
C(16) -.1721(13) .0506(8) .4356(13)
C(17) -.1141(15) .1222(8) .5181(12)
C(18) -.0271(14) .1596(7) .4482(13)
C(19) .0024(10) .1222(6) .2964(11)
C(21) .4281(11) .4208(8) .1500(16)
C(22) .2753(9) .4295(6) .0798(11)
C(23) .2147(10) .3617(5) -.0388(10)
C(24) .2933(12) .2734(7) -.0943(13)
C(25) -.1144(11) .3769(6) .1246(11)
C(26) -.1758(10) .3470(6) .2308(12)
C(27) -.2088(11) .3999(7) .3727(12)
C(28) -.1748(13) .4821(7) .4057(12)
C(29) -.1124(12) .5090(6) .2991(11)
H(H1) .151 .125 -.002
H(H2) -.092 .377 -.225
H(111) .460 .022 .187
H(112) .468 -.067 .254
H(113) .508 -.072 .065
H(141) .241 -.248 .137
H(142) .369 -.225 .072
H(143) .351 -.187 .238
H(211) .456 .374 .182
H(212) .439 .469 .251
H(213) .501 .419 .069
H(241) .370 .264 -.153
H(242) .353 .243 -.011
H(243) .209 .247 -.157
H(15) -.177 -.042 .218
H(16) -.239 .022 .483
H(17) -.133 .145 .637
H(18) .018 .218 .512
H(19) .074 .148 .244
H(25) -.090 .335 .007
H(26) -.202 .296 .206
H(27) -.258 .377 .459
H(28) -.187 .522 .513
H(29) -.083 .573 .332

loop_
_geom_bond_atom_site_label_1
_geom_bond_atom_site_label_2
_geom_bond_distance
Co(1) N(11) 1.896(7)
Co(1) N(13) 1.982(7)
Co(2) N(22) 1.911(8)
N(11) O(11) 1.357(10)
N(21) O(21) 1.346(11)
N(11) C(12) 1.292(11)
N(13) C(15) 1.333(12)
N(21) C(22) 1.314(13)
N(23) C(25) 1.350(12)
C(11) C(12) 1.475(13)
C(13) C(14) 1.493(12)
C(22) C(23) 1.463(14)
Fe Cl(1) 2.210(3)
Fe Cl(3) 2.194(3)
Co(1) N(12) 1.912(7)
Co(2) N(21) 1.876(8)
Co(2) N(23) 1.999(7)
N(12) O(12) 1.321(10)
N(22) O(22) 1.318(10)
N(12) C(13) 1.303(11)
N(13) C(19) 1.330(12)
N(22) C(23) 1.285(12)
N(23) C(29) 1.348(13)
C(12) C(13) 1.471(11)
C(21) C(22) 1.489(17)
C(23) C(24) 1.487(15)
Fe Cl(2) 2.173(4)
Fe Cl(4) 2.193(3)
